data_7223095
loop_
_publ_author_name
'Fujita, Wataru'

_publ_section_title
;
 Convenient crystal growth, structural determination and magnetic studies
 of layered copper hydroxides containing aromatic sulfonates
;
_journal_issue 47
_journal_name_full CrystEngComm
_journal_page_first 9193
_journal_paper_doi 10.1039/C5CE01731A
_journal_volume 17
_journal_year 2015
_chemical_formula_moiety 'C8 H12 Cu2 O6 S'
_chemical_formula_sum 'C8 H12 Cu2 O6 S'
_chemical_formula_weight 363.33
_space_group_crystal_system monoclinic
_space_group_IT_number 14
_space_group_name_Hall '-P 2ybc'
_space_group_name_H-M_alt 'P 1 21/c 1'
_symmetry_space_group_name_Hall '-P 2ybc'
_symmetry_space_group_name_H-M 'P 1 21/c 1'
_atom_sites_solution_hydrogens geom
_atom_sites_solution_primary direct
_atom_sites_solution_secondary difmap
_audit_update_record
;
2015-10-05 deposited with the CCDC.
2015-10-28 downloaded from the CCDC.
;
_cell_angle_alpha 90.0000
_cell_angle_beta 95.894(7)
_cell_angle_gamma 90.0000
_cell_formula_units_Z 4
_cell_length_a 16.769(12)
_cell_length_b 6.450(4)
_cell_length_c 10.595(7)
_cell_measurement_reflns_used 2243
_cell_measurement_temperature 200
_cell_measurement_theta_max 27.50
_cell_measurement_theta_min 3.20
_cell_volume 1139.9(13)
_computing_cell_refinement 'CrystalClear-SM Expert 2.0 r4'
_computing_data_collection 'CrystalClear-SM Expert 2.0 r4 (Rigaku, 2009)'
_computing_data_reduction 'CrystalClear-SM Expert 2.0 r4'
_computing_molecular_graphics 'CrystalStructure 4.1.1'
_computing_publication_material 'CrystalStructure 4.1.1 (Rigaku, 2015)'
_computing_structure_refinement 'SHELXL Version 2014/7 (Sheldrick, 2008)'
_computing_structure_solution 'SIR2002 (Burla, et al., 2003)'
_diffrn_ambient_temperature 200
_diffrn_measured_fraction_theta_full 0.999
_diffrn_measured_fraction_theta_max 0.995
_diffrn_measurement_device_type 'Rigaku Mercury70'
_diffrn_radiation_type 'Mo K\a'
_diffrn_radiation_wavelength 0.71075
_diffrn_reflns_av_R_equivalents 0.0643
_diffrn_reflns_laue_measured_fraction_full 0.999
_diffrn_reflns_laue_measured_fraction_max 0.995
_diffrn_reflns_limit_h_max 21
_diffrn_reflns_limit_h_min -21
_diffrn_reflns_limit_k_max 6
_diffrn_reflns_limit_k_min -8
_diffrn_reflns_limit_l_max 13
_diffrn_reflns_limit_l_min -13
_diffrn_reflns_number 8154
_diffrn_reflns_point_group_measured_fraction_full 0.999
_diffrn_reflns_point_group_measured_fraction_max 0.995
_diffrn_reflns_theta_full 25.242
_diffrn_reflns_theta_max 27.503
_diffrn_reflns_theta_min 3.387
_diffrn_standards_number 0
_exptl_absorpt_coefficient_mu 3.926
_exptl_absorpt_correction_T_max 0.456
_exptl_absorpt_correction_T_min 0.280
_exptl_absorpt_correction_type multi-scan
_exptl_absorpt_process_details 'CrystalClear (Rigaku, ????)'
_exptl_crystal_colour 'light blue'
_exptl_crystal_density_diffrn 2.117
_exptl_crystal_density_method 'not measured'
_exptl_crystal_description plate
_exptl_crystal_F_000 728.00
_exptl_crystal_size_max 0.200
_exptl_crystal_size_mid 0.200
_exptl_crystal_size_min 0.020
_refine_diff_density_max 0.92
_refine_diff_density_min -0.88
_refine_ls_extinction_method none
_refine_ls_goodness_of_fit_ref 1.083
_refine_ls_hydrogen_treatment refxyz
_refine_ls_number_parameters 202
_refine_ls_number_reflns 2611
_refine_ls_number_restraints 3
_refine_ls_R_factor_all 0.0887
_refine_ls_R_factor_gt 0.0544
_refine_ls_shift/su_max 0.000
_refine_ls_structure_factor_coef Fsqd
_refine_ls_weighting_details 'w = 1/[\s^2^(Fo^2^)+(0.0452P)^2^] where P=(Fo^2^+2Fc^2^)/3'
_refine_ls_weighting_scheme calc
_refine_ls_wR_factor_gt 0.1071
_refine_ls_wR_factor_ref 0.1239
_reflns_Friedel_coverage 0.000
_reflns_number_gt 1781
_reflns_number_total 2611
_reflns_threshold_expression F^2^>2.0\s(F^2^)
_cod_data_source_file c5ce01731a2.cif
_cod_data_source_block 131120f21
_cod_depositor_comments 'Adding full bibliography for 7223093--7223096.cif.'
_cod_database_code 7223095

loop_
_space_group_symop_id
_space_group_symop_operation_xyz
1 +X,+Y,+Z
2 -X,1/2+Y,1/2-Z
3 -X,-Y,-Z
4 +X,-1/2-Y,-1/2+Z

loop_
_atom_site_label
_atom_site_type_symbol
_atom_site_fract_x
_atom_site_fract_y
_atom_site_fract_z
_atom_site_U_iso_or_equiv
_atom_site_adp_type
_atom_site_occupancy
_atom_site_site_symmetry_order
_atom_site_calc_flag
_atom_site_refinement_flags_posn
_atom_site_refinement_flags_adp
_atom_site_refinement_flags_occupancy
Cu1 Cu 1.0000 0.5000 0.5000 0.0102(2) Uani 1 2 d S . P
Cu2 Cu 1.00813(4) 0.73448(9) 0.25204(6) 0.01076(18) Uani 1 1 d . . .
Cu3 Cu 1.0000 1.0000 0.5000 0.0113(2) Uani 1 2 d S . P
S4 S 0.81947(8) 0.5800(2) 0.10653(12) 0.0144(3) Uani 1 1 d . . .
O5 O 1.0466(2) 0.4769(5) 0.3378(3) 0.0125(8) Uani 1 1 d D . .
H5 H 1.0944(12) 0.467(8) 0.348(5) 0.015 Uiso 1 1 d D U .
O6 O 0.9013(2) 0.5093(5) 0.1547(3) 0.0138(8) Uani 1 1 d . . .
O7 O 0.9369(2) 1.2042(5) 0.3986(3) 0.0121(7) Uani 1 1 d D . .
H7 H 0.8913(14) 1.175(8) 0.387(5) 0.015 Uiso 1 1 d D U .
O8 O 0.8003(2) 0.5208(6) -0.0256(3) 0.0223(9) Uani 1 1 d . . .
O9 O 0.9516(2) 0.7545(5) 0.4075(3) 0.0122(8) Uani 1 1 d D . .
H9 H 0.9046(13) 0.764(7) 0.388(5) 0.015 Uiso 1 1 d D U .
O10 O 0.8095(2) 0.8013(5) 0.1306(4) 0.0205(9) Uani 1 1 d . . .
C11 C 0.4939(4) 0.2400(14) 0.3619(10) 0.050(2) Uani 1 1 d . . .
C12 C 0.7522(3) 0.4518(8) 0.1981(5) 0.0176(12) Uani 1 1 d . . .
C13 C 0.7207(3) 0.5576(9) 0.2958(5) 0.0203(12) Uani 1 1 d . . .
C14 C 0.6410(3) 0.2556(8) 0.3353(5) 0.0228(13) Uani 1 1 d . . .
C15 C 0.6650(3) 0.4558(9) 0.3637(5) 0.0231(13) Uani 1 1 d . . .
C16 C 0.7305(3) 0.2483(8) 0.1696(6) 0.0193(12) Uani 1 1 d . . .
C17 C 0.6755(3) 0.1520(9) 0.2382(6) 0.0252(14) Uani 1 1 d . . .
C18 C 0.5766(4) 0.1529(12) 0.4043(7) 0.0362(17) Uani 1 1 d . . .
H11A H 0.493(4) 0.389(10) 0.382(6) 0.05(2) Uiso 1 1 d . . .
H11B H 0.487(5) 0.198(12) 0.264(8) 0.08(3) Uiso 1 1 d . . .
H11C H 0.451(5) 0.172(12) 0.409(8) 0.09(3) Uiso 1 1 d . . .
H13 H 0.735(4) 0.699(9) 0.313(6) 0.034(18) Uiso 1 1 d . . .
H15 H 0.644(3) 0.544(8) 0.430(5) 0.025(16) Uiso 1 1 d . . .
H16 H 0.754(4) 0.184(9) 0.108(6) 0.04(2) Uiso 1 1 d . . .
H17 H 0.658(3) 0.019(8) 0.215(6) 0.032(18) Uiso 1 1 d . . .
H18A H 0.580(3) -0.015(9) 0.398(6) 0.039(19) Uiso 1 1 d . . .
H18B H 0.588(3) 0.181(8) 0.497(6) 0.027(17) Uiso 1 1 d . . .

loop_
_atom_site_aniso_label
_atom_site_aniso_U_11
_atom_site_aniso_U_22
_atom_site_aniso_U_33
_atom_site_aniso_U_23
_atom_site_aniso_U_13
_atom_site_aniso_U_12
Cu1 0.0189(5) 0.0078(5) 0.0041(4) 0.0010(3) 0.0027(4) 0.0017(3)
Cu2 0.0192(3) 0.0086(4) 0.0047(3) 0.0004(2) 0.0024(2) 0.0007(2)
Cu3 0.0204(5) 0.0070(5) 0.0064(4) 0.0001(3) 0.0012(4) 0.0007(3)
S4 0.0169(6) 0.0146(7) 0.0118(6) 0.0000(5) 0.0021(5) -0.0007(5)
O5 0.0191(19) 0.0085(18) 0.0100(18) 0.0026(14) 0.0011(16) -0.0006(15)
O6 0.0159(19) 0.014(2) 0.0116(19) -0.0011(14) 0.0009(15) 0.0026(14)
O7 0.0180(18) 0.0113(18) 0.0074(18) 0.0027(14) 0.0033(15) 0.0026(15)
O8 0.024(2) 0.033(2) 0.0095(19) 0.0020(16) -0.0018(16) -0.0010(17)
O9 0.0181(18) 0.0105(19) 0.0074(18) -0.0028(14) -0.0014(14) 0.0026(15)
O10 0.020(2) 0.0122(19) 0.030(2) -0.0004(17) 0.0078(17) 0.0027(15)
C11 0.028(4) 0.063(6) 0.061(6) 0.016(5) 0.015(4) -0.008(4)
C12 0.015(3) 0.018(3) 0.019(3) 0.003(2) -0.003(2) -0.002(2)
C13 0.022(3) 0.025(3) 0.014(3) 0.001(3) 0.000(2) -0.003(3)
C14 0.021(3) 0.028(4) 0.019(3) 0.011(2) -0.004(2) -0.004(2)
C15 0.024(3) 0.025(3) 0.022(3) 0.000(3) 0.010(3) -0.002(3)
C16 0.016(3) 0.023(3) 0.018(3) -0.003(2) 0.000(2) -0.001(2)
C17 0.028(3) 0.017(3) 0.030(4) 0.002(3) -0.004(3) -0.006(3)
C18 0.037(4) 0.041(4) 0.032(4) 0.012(3) 0.010(3) -0.013(3)

loop_
_atom_type_symbol
_atom_type_description
_atom_type_scat_dispersion_real
_atom_type_scat_dispersion_imag
_atom_type_scat_source
C C 0.0033 0.0016
;
International Tables for Crystallography
(Vol. C, Tables 4.2.6.8 and 6.1.1.4)
;
H H 0.0000 0.0000
;
International Tables for Crystallography
(Vol. C, Table 6.1.1.4)
;
Cu Cu 0.3201 1.2651
;
International Tables for Crystallography
(Vol. C, Tables 4.2.6.8 and 6.1.1.4)
;
O O 0.0106 0.0060
;
International Tables for Crystallography
(Vol. C, Tables 4.2.6.8 and 6.1.1.4)
;
S S 0.1246 0.1234
;
International Tables for Crystallography
(Vol. C, Tables 4.2.6.8 and 6.1.1.4)
;

loop_
_geom_angle_atom_site_label_1
_geom_angle_atom_site_label_2
_geom_angle_atom_site_label_3
_geom_angle
_geom_angle_site_symmetry_1
_geom_angle_site_symmetry_3
O5 Cu1 O5 180.0 3_766 .
O5 Cu1 O9 79.32(14) 3_766 3_766
O5 Cu1 O9 100.68(14) . 3_766
O5 Cu1 O9 100.68(14) 3_766 .
O5 Cu1 O9 79.32(14) . .
O9 Cu1 O9 180.0 3_766 .
O5 Cu1 O7 75.12(13) 3_766 3_776
O5 Cu1 O7 104.88(13) . 3_776
O9 Cu1 O7 106.97(14) 3_766 3_776
O9 Cu1 O7 73.03(14) . 3_776
O5 Cu1 O7 104.88(13) 3_766 1_545
O5 Cu1 O7 75.12(13) . 1_545
O9 Cu1 O7 73.03(14) 3_766 1_545
O9 Cu1 O7 106.97(14) . 1_545
O7 Cu1 O7 180.0 3_776 1_545
O5 Cu1 Cu2 39.32(10) 3_766 3_766
O5 Cu1 Cu2 140.68(10) . 3_766
O9 Cu1 Cu2 40.18(10) 3_766 3_766
O9 Cu1 Cu2 139.82(10) . 3_766
O7 Cu1 Cu2 93.78(9) 3_776 3_766
O7 Cu1 Cu2 86.22(9) 1_545 3_766
O5 Cu1 Cu2 140.68(10) 3_766 .
O5 Cu1 Cu2 39.32(10) . .
O9 Cu1 Cu2 139.82(10) 3_766 .
O9 Cu1 Cu2 40.18(10) . .
O7 Cu1 Cu2 86.22(9) 3_776 .
O7 Cu1 Cu2 93.78(9) 1_545 .
Cu2 Cu1 Cu2 180.0 3_766 .
O7 Cu2 O5 97.74(16) 2_745 .
O7 Cu2 O9 177.93(14) 2_745 .
O5 Cu2 O9 80.42(15) . .
O7 Cu2 O5 85.43(15) 2_745 2_755
O5 Cu2 O5 171.72(9) . 2_755
O9 Cu2 O5 96.27(15) . 2_755
O7 Cu2 Cu1 136.81(11) 2_745 .
O5 Cu2 Cu1 39.19(11) . .
O9 Cu2 Cu1 41.42(10) . .
O5 Cu2 Cu1 137.60(11) 2_755 .
O7 Cu2 Cu3 37.99(10) 2_745 2_745
O5 Cu2 Cu3 88.23(11) . 2_745
O9 Cu2 Cu3 140.66(10) . 2_745
O5 Cu2 Cu3 89.64(11) 2_755 2_745
Cu1 Cu2 Cu3 120.35(5) . 2_745
O7 Cu3 O7 180.0 . 3_776
O7 Cu3 O9 84.51(15) . 3_776
O7 Cu3 O9 95.49(15) 3_776 3_776
O7 Cu3 O9 95.49(15) . .
O7 Cu3 O9 84.51(15) 3_776 .
O9 Cu3 O9 180.0 3_776 .
O7 Cu3 Cu2 37.77(10) . 2_755
O7 Cu3 Cu2 142.23(10) 3_776 2_755
O9 Cu3 Cu2 90.91(11) 3_776 2_755
O9 Cu3 Cu2 89.09(11) . 2_755
O7 Cu3 Cu2 142.23(10) . 4_576
O7 Cu3 Cu2 37.77(10) 3_776 4_576
O9 Cu3 Cu2 89.09(11) 3_776 4_576
O9 Cu3 Cu2 90.91(11) . 4_576
Cu2 Cu3 Cu2 180.0 2_755 4_576
O8 S4 O10 113.9(2) . .
O8 S4 O6 110.8(2) . .
O10 S4 O6 110.98(19) . .
O8 S4 C12 108.4(2) . .
O10 S4 C12 105.7(2) . .
O6 S4 C12 106.7(2) . .
Cu1 O5 Cu2 101.49(16) . .
Cu1 O5 Cu2 105.73(16) . 2_745
Cu2 O5 Cu2 109.07(17) . 2_745
Cu1 O5 H5 111(4) . .
Cu2 O5 H5 114(4) . .
Cu2 O5 H5 114(4) 2_745 .
Cu2 O7 Cu3 104.25(16) 2_755 .
Cu2 O7 Cu1 93.66(14) 2_755 1_565
Cu3 O7 Cu1 95.85(14) . 1_565
Cu2 O7 H7 116(4) 2_755 .
Cu3 O7 H7 113(4) . .
Cu1 O7 H7 130(4) 1_565 .
Cu2 O9 Cu3 104.78(16) . .
Cu2 O9 Cu1 98.40(15) . .
Cu3 O9 Cu1 106.40(16) . .
Cu2 O9 H9 110(4) . .
Cu3 O9 H9 114(4) . .
Cu1 O9 H9 121(4) . .
C18 C11 H11A 109(4) . .
C18 C11 H11B 102(4) . .
H11A C11 H11B 117(6) . .
C18 C11 H11C 111(5) . .
H11A C11 H11C 107(6) . .
H11B C11 H11C 111(6) . .
C16 C12 C13 121.1(5) . .
C16 C12 S4 119.4(4) . .
C13 C12 S4 119.5(4) . .
C12 C13 C15 118.5(5) . .
C12 C13 H13 120(4) . .
C15 C13 H13 122(4) . .
C15 C14 C17 118.3(5) . .
C15 C14 C18 120.8(6) . .
C17 C14 C18 120.9(5) . .
C14 C15 C13 121.6(6) . .
C14 C15 H15 125(3) . .
C13 C15 H15 113(3) . .
C17 C16 C12 119.1(6) . .
C17 C16 H16 123(4) . .
C12 C16 H16 118(4) . .
C16 C17 C14 121.4(5) . .
C16 C17 H17 119(4) . .
C14 C17 H17 120(4) . .
C14 C18 C11 111.6(6) . .
C14 C18 H18A 111(4) . .
C11 C18 H18A 113(3) . .
C14 C18 H18B 109(3) . .
C11 C18 H18B 108(3) . .
H18A C18 H18B 104(5) . .

loop_
_geom_bond_atom_site_label_1
_geom_bond_atom_site_label_2
_geom_bond_distance
_geom_bond_site_symmetry_2
Cu1 O5 1.964(4) 3_766
Cu1 O5 1.964(4) .
Cu1 O9 2.037(3) 3_766
Cu1 O9 2.037(3) .
Cu1 O7 2.384(4) 3_776
Cu1 O7 2.384(4) 1_545
Cu1 Cu2 3.0465(17) 3_766
Cu1 Cu2 3.0465(17) .
Cu2 O7 1.933(4) 2_745
Cu2 O5 1.970(3) .
Cu2 O9 1.987(4) .
Cu2 O5 2.004(3) 2_755
Cu2 Cu3 3.0598(17) 2_745
Cu3 O7 1.943(3) .
Cu3 O7 1.943(3) 3_776
Cu3 O9 1.990(3) 3_776
Cu3 O9 1.990(3) .
Cu3 Cu2 3.0598(17) 2_755
Cu3 Cu2 3.0598(17) 4_576
S4 O8 1.454(4) .
S4 O10 1.463(4) .
S4 O6 1.485(4) .
S4 C12 1.767(5) .
O5 Cu2 2.004(3) 2_745
O5 H5 0.801(19) .
O7 Cu2 1.933(4) 2_755
O7 Cu1 2.383(4) 1_565
O7 H7 0.785(19) .
O9 H9 0.796(19) .
C11 C18 1.521(10) .
C11 H11A 0.98(6) .
C11 H11B 1.06(8) .
C11 H11C 1.01(9) .
C12 C16 1.387(7) .
C12 C13 1.389(8) .
C13 C15 1.400(8) .
C13 H13 0.96(6) .
C14 C15 1.376(8) .
C14 C17 1.401(8) .
C14 C18 1.517(8) .
C15 H15 0.99(5) .
C16 C17 1.379(8) .
C16 H16 0.89(6) .
C17 H17 0.93(5) .
C18 H18A 1.08(6) .
C18 H18B 0.99(6) .

loop_
_geom_hbond_atom_site_label_D
_geom_hbond_atom_site_label_H
_geom_hbond_atom_site_label_A
_geom_hbond_site_symmetry_A
_geom_hbond_distance_DA
_geom_hbond_distance_DH
_geom_hbond_distance_HA
_geom_hbond_angle_DHA
_geom_hbond_publ_flag
O5 H5 O10 2_745 2.657(5) 0.80(2) 1.93(3) 151(5) no
O7 H7 O8 4_576 2.893(5) 0.78(3) 2.25(4) 140(5) no

loop_
_geom_torsion_atom_site_label_1
_geom_torsion_atom_site_label_2
_geom_torsion_atom_site_label_3
_geom_torsion_atom_site_label_4
_geom_torsion
O8 S4 C12 C16 39.3(5)
O10 S4 C12 C16 161.7(4)
O6 S4 C12 C16 -80.1(4)
O8 S4 C12 C13 -139.5(4)
O10 S4 C12 C13 -17.0(5)
O6 S4 C12 C13 101.2(5)
C16 C12 C13 C15 -1.3(8)
S4 C12 C13 C15 177.4(4)
C17 C14 C15 C13 1.8(9)
C18 C14 C15 C13 -176.0(5)
C12 C13 C15 C14 -0.3(9)
C13 C12 C16 C17 1.2(8)
S4 C12 C16 C17 -177.5(4)
C12 C16 C17 C14 0.4(9)
C15 C14 C17 C16 -1.9(9)
C18 C14 C17 C16 175.9(5)
C15 C14 C18 C11 73.0(8)
C17 C14 C18 C11 -104.8(8)
